data_2223435
loop_
_publ_author_name
'Fu, Xue-qun'

_publ_section_title
;
 4-Acetylpyridinium hydrogen sulfate
;
_journal_coeditor_code IM2126
_journal_issue 10
_journal_name_full 'Acta Crystallographica Section E'
_journal_page_first o2385
_journal_paper_doi 10.1107/S1600536809035417
_journal_volume 65
_journal_year 2009
_chemical_formula_iupac 'C7 H8 N O +, H S O4 -'
_chemical_formula_moiety 'C7 H8 N O +, H O4 S -'
_chemical_formula_sum 'C7 H9 N O5 S'
_chemical_formula_weight 219.21
_chemical_name_systematic
;
4-Acetylpyridinium hydrogen sulfate
;
_space_group_IT_number 19
_symmetry_cell_setting orthorhombic
_symmetry_space_group_name_Hall 'P 2ac 2ab'
_symmetry_space_group_name_H-M 'P 21 21 21'
_atom_sites_solution_hydrogens geom
_atom_sites_solution_primary direct
_atom_sites_solution_secondary difmap
_audit_creation_method SHELXL-97
_cell_angle_alpha 90.00
_cell_angle_beta 90.00
_cell_angle_gamma 90.00
_cell_formula_units_Z 4
_cell_length_a 4.6454(9)
_cell_length_b 9.597(2)
_cell_length_c 21.310(4)
_cell_measurement_reflns_used 4231
_cell_measurement_temperature 298(2)
_cell_measurement_theta_max 27.595
_cell_measurement_theta_min 3.57
_cell_volume 950.0(3)
_computing_cell_refinement 'CrystalClear (Rigaku, 2005)'
_computing_data_collection 'CrystalClear (Rigaku, 2005)'
_computing_data_reduction 'CrystalClear (Rigaku, 2005)'
_computing_molecular_graphics 'SHELXTL (Sheldrick, 2008)'
_computing_publication_material 'PRPKAPPA (Ferguson, 1999)'
_computing_structure_refinement 'SHELXL97 (Sheldrick, 2008)'
_computing_structure_solution 'SHELXS97 (Sheldrick, 2008)'
_diffrn_ambient_temperature 298(2)
_diffrn_detector_area_resol_mean 13.6612
_diffrn_measured_fraction_theta_full 0.998
_diffrn_measured_fraction_theta_max 0.998
_diffrn_measurement_device_type 'Rigaku SCXmini'
_diffrn_measurement_method \w
_diffrn_radiation_monochromator graphite
_diffrn_radiation_source 'fine-focus sealed tube'
_diffrn_radiation_type MoK\a
_diffrn_radiation_wavelength 0.71073
_diffrn_reflns_av_R_equivalents 0.0768
_diffrn_reflns_av_sigmaI/netI 0.0592
_diffrn_reflns_limit_h_max 6
_diffrn_reflns_limit_h_min -6
_diffrn_reflns_limit_k_max 12
_diffrn_reflns_limit_k_min -12
_diffrn_reflns_limit_l_max 27
_diffrn_reflns_limit_l_min -27
_diffrn_reflns_number 9843
_diffrn_reflns_theta_full 27.48
_diffrn_reflns_theta_max 27.48
_diffrn_reflns_theta_min 3.57
_diffrn_standards_number 0
_exptl_absorpt_coefficient_mu 0.337
_exptl_absorpt_correction_T_max 0.935
_exptl_absorpt_correction_T_min 0.935
_exptl_absorpt_correction_type multi-scan
_exptl_absorpt_process_details '(CrystalClear; Rigaku, 2005)'
_exptl_crystal_colour Colourless
_exptl_crystal_density_diffrn 1.533
_exptl_crystal_density_method 'not measured'
_exptl_crystal_description Prism
_exptl_crystal_F_000 456
_exptl_crystal_size_max 0.2000
_exptl_crystal_size_mid 0.2000
_exptl_crystal_size_min 0.2000
_refine_diff_density_max 0.383
_refine_diff_density_min -0.186
_refine_ls_abs_structure_details 'Flack (1983), 860 Friedel pairs'
_refine_ls_abs_structure_Flack 0.2(2)
_refine_ls_extinction_method none
_refine_ls_goodness_of_fit_ref 0.931
_refine_ls_hydrogen_treatment constr
_refine_ls_matrix_type full
_refine_ls_number_parameters 129
_refine_ls_number_reflns 2156
_refine_ls_number_restraints 0
_refine_ls_restrained_S_all 1.088
_refine_ls_R_factor_all 0.0754
_refine_ls_R_factor_gt 0.0533
_refine_ls_shift/su_max 0.000
_refine_ls_shift/su_mean 0.000
_refine_ls_structure_factor_coef Fsqd
_refine_ls_weighting_details 'calc w=1/[\s^2^(Fo^2^)+(0.1249P)^2^+1.8027P] where P=(Fo^2^+2Fc^2^)/3'
_refine_ls_weighting_scheme calc
_refine_ls_wR_factor_gt 0.1438
_refine_ls_wR_factor_ref 0.1696
_reflns_number_gt 1622
_reflns_number_total 2156
_reflns_threshold_expression I>2\s(I)
_cod_data_source_file im2126.cif
_cod_data_source_block I
_cod_original_cell_volume 950.1(3)
_cod_database_code 2223435
_cod_database_fobs_code 2223435

loop_
_symmetry_equiv_pos_as_xyz
'x, y, z'
'-x+1/2, -y, z+1/2'
'-x, y+1/2, -z+1/2'
'x+1/2, -y+1/2, -z'

loop_
_atom_site_type_symbol
_atom_site_label
_atom_site_fract_x
_atom_site_fract_y
_atom_site_fract_z
_atom_site_U_iso_or_equiv
_atom_site_adp_type
_atom_site_calc_flag
_atom_site_refinement_flags
_atom_site_occupancy
_atom_site_disorder_assembly
_atom_site_disorder_group
S S1 0.9101(2) 0.18577(10) 0.16383(5) 0.0475(3) Uani d . 1 . .
O O5 -0.0805(8) 0.6665(5) 0.03394(17) 0.0853(12) Uani d . 1 . .
O O1 1.0236(7) 0.3041(3) 0.19787(16) 0.0655(9) Uani d . 1 . .
N N1 0.6303(8) 0.7352(4) 0.20080(17) 0.0573(9) Uani d . 1 . .
H H1B 0.7336 0.7648 0.2315 0.069 Uiso calc R 1 . .
C C3 0.3084(8) 0.6431(4) 0.10302(18) 0.0457(9) Uani d . 1 . .
C C1 0.4610(10) 0.8250(5) 0.1713(2) 0.0614(11) Uani d . 1 . .
H H1A 0.4549 0.9175 0.1842 0.074 Uiso calc R 1 . .
C C6 0.1250(13) 0.5981(6) 0.0476(2) 0.0634(13) Uani d . 1 . .
C C5 0.6477(10) 0.6005(5) 0.1849(2) 0.0548(11) Uani d . 1 . .
H H5A 0.7674 0.5403 0.2070 0.066 Uiso calc R 1 . .
C C4 0.4852(9) 0.5528(5) 0.1353(2) 0.0544(11) Uani d . 1 . .
H H4A 0.4949 0.4596 0.1236 0.065 Uiso calc R 1 . .
C C2 0.2960(10) 0.7819(4) 0.1223(2) 0.0546(10) Uani d . 1 . .
H H2A 0.1759 0.8446 0.1017 0.066 Uiso calc R 1 . .
O O2 0.6532(7) 0.2155(4) 0.1291(2) 0.0858(12) Uani d . 1 . .
O O3 1.1265(8) 0.1454(6) 0.1117(2) 0.0968(15) Uani d . 1 . .
H H3 1.2838 0.1802 0.1194 0.145 Uiso calc R 1 . .
O O4 0.8942(13) 0.0646(4) 0.2026(2) 0.1068(15) Uani d . 1 . .
C C7 0.2139(18) 0.4694(7) 0.0132(3) 0.106(2) Uani d . 1 . .
H H7A 0.0795 0.4510 -0.0200 0.160 Uiso calc R 1 . .
H H7B 0.2166 0.3919 0.0417 0.160 Uiso calc R 1 . .
H H7C 0.4026 0.4824 -0.0042 0.160 Uiso calc R 1 . .

loop_
_atom_site_aniso_label
_atom_site_aniso_U_11
_atom_site_aniso_U_22
_atom_site_aniso_U_33
_atom_site_aniso_U_12
_atom_site_aniso_U_13
_atom_site_aniso_U_23
S1 0.0356(4) 0.0481(5) 0.0588(5) -0.0017(4) -0.0011(4) -0.0066(5)
O5 0.058(2) 0.121(3) 0.077(2) -0.004(3) -0.0169(19) 0.008(2)
O1 0.069(2) 0.0471(16) 0.080(2) 0.0051(15) -0.0109(17) -0.0183(15)
N1 0.046(2) 0.073(2) 0.0531(19) -0.0074(18) 0.0000(17) -0.0004(17)
C3 0.0372(18) 0.054(2) 0.0459(19) -0.0021(16) 0.0076(16) 0.0062(17)
C1 0.063(3) 0.049(2) 0.072(3) -0.003(2) 0.002(2) 0.000(2)
C6 0.059(3) 0.083(3) 0.048(2) -0.016(3) 0.009(2) 0.003(2)
C5 0.044(2) 0.066(3) 0.054(2) 0.007(2) -0.0010(19) 0.0119(19)
C4 0.060(3) 0.045(2) 0.058(2) 0.0030(19) 0.014(2) 0.0029(18)
C2 0.055(2) 0.047(2) 0.062(2) 0.0078(19) 0.001(2) 0.0075(19)
O2 0.0428(18) 0.096(3) 0.118(3) 0.0099(17) -0.021(2) -0.021(2)
O3 0.0471(19) 0.145(4) 0.098(3) -0.010(2) 0.001(2) -0.060(3)
O4 0.137(4) 0.073(2) 0.110(3) -0.039(3) -0.028(3) 0.022(2)
C7 0.128(6) 0.110(5) 0.081(4) 0.002(5) -0.020(4) -0.039(4)

loop_
_atom_type_symbol
_atom_type_description
_atom_type_scat_dispersion_real
_atom_type_scat_dispersion_imag
_atom_type_scat_source
C C 0.0033 0.0016 'International Tables Vol C Tables 4.2.6.8 and 6.1.1.4'
H H 0.0000 0.0000 'International Tables Vol C Tables 4.2.6.8 and 6.1.1.4'
N N 0.0061 0.0033 'International Tables Vol C Tables 4.2.6.8 and 6.1.1.4'
O O 0.0106 0.0060 'International Tables Vol C Tables 4.2.6.8 and 6.1.1.4'
S S 0.1246 0.1234 'International Tables Vol C Tables 4.2.6.8 and 6.1.1.4'

loop_
_geom_angle_atom_site_label_1
_geom_angle_atom_site_label_2
_geom_angle_atom_site_label_3
_geom_angle_site_symmetry_1
_geom_angle_site_symmetry_3
_geom_angle
_geom_angle_publ_flag
O4 S1 O2 . . 114.7(3) ?
O4 S1 O1 . . 111.6(2) ?
O2 S1 O1 . . 113.9(2) ?
O4 S1 O3 . . 104.2(3) ?
O2 S1 O3 . . 102.7(2) ?
O1 S1 O3 . . 108.7(2) ?
C1 N1 C5 . . 122.9(4) ?
C1 N1 H1B . . 118.5 ?
C5 N1 H1B . . 118.5 ?
C4 C3 C2 . . 118.6(4) ?
C4 C3 C6 . . 123.0(4) ?
C2 C3 C6 . . 118.5(4) ?
N1 C1 C2 . . 120.1(4) ?
N1 C1 H1A . . 120.0 ?
C2 C1 H1A . . 120.0 ?
O5 C6 C7 . . 123.8(5) ?
O5 C6 C3 . . 118.8(5) ?
C7 C6 C3 . . 117.5(5) ?
N1 C5 C4 . . 118.8(4) ?
N1 C5 H5A . . 120.6 ?
C4 C5 H5A . . 120.6 ?
C5 C4 C3 . . 120.0(4) ?
C5 C4 H4A . . 120.0 ?
C3 C4 H4A . . 120.0 ?
C1 C2 C3 . . 119.5(4) ?
C1 C2 H2A . . 120.2 ?
C3 C2 H2A . . 120.2 ?
S1 O3 H3 . . 109.5 ?
C6 C7 H7A . . 109.5 ?
C6 C7 H7B . . 109.5 ?
H7A C7 H7B . . 109.5 ?
C6 C7 H7C . . 109.5 ?
H7A C7 H7C . . 109.5 ?
H7B C7 H7C . . 109.5 ?

loop_
_geom_bond_atom_site_label_1
_geom_bond_atom_site_label_2
_geom_bond_site_symmetry_2
_geom_bond_distance
_geom_bond_publ_flag
S1 O4 . 1.429(4) ?
S1 O2 . 1.433(4) ?
S1 O1 . 1.447(3) ?
S1 O3 . 1.547(4) ?
O5 C6 . 1.194(7) ?
N1 C1 . 1.325(6) ?
N1 C5 . 1.339(6) ?
N1 H1B . 0.8600 ?
C3 C4 . 1.378(6) ?
C3 C2 . 1.395(6) ?
C3 C6 . 1.519(6) ?
C1 C2 . 1.360(6) ?
C1 H1A . 0.9300 ?
C6 C7 . 1.495(8) ?
C5 C4 . 1.378(6) ?
C5 H5A . 0.9300 ?
C4 H4A . 0.9300 ?
C2 H2A . 0.9300 ?
O3 H3 . 0.8200 ?
C7 H7A . 0.9600 ?
C7 H7B . 0.9600 ?
C7 H7C . 0.9600 ?

loop_
_geom_hbond_atom_site_label_D
_geom_hbond_atom_site_label_H
_geom_hbond_atom_site_label_A
_geom_hbond_site_symmetry_A
_geom_hbond_distance_DH
_geom_hbond_distance_HA
_geom_hbond_distance_DA
_geom_hbond_angle_DHA
N1 H1B O1 3_755 0.86 1.92 2.772(5) 172.0
O3 H3 O2 1_655 0.82 1.76 2.565(5) 166.0

loop_
_geom_torsion_atom_site_label_1
_geom_torsion_atom_site_label_2
_geom_torsion_atom_site_label_3
_geom_torsion_atom_site_label_4
_geom_torsion_site_symmetry_1
_geom_torsion_site_symmetry_2
_geom_torsion_site_symmetry_3
_geom_torsion_site_symmetry_4
_geom_torsion
_geom_torsion_publ_flag
C5 N1 C1 C2 . . . . -0.4(7) ?
C4 C3 C6 O5 . . . . 157.9(4) ?
C2 C3 C6 O5 . . . . -21.8(6) ?
C4 C3 C6 C7 . . . . -21.9(6) ?
C2 C3 C6 C7 . . . . 158.4(5) ?
C1 N1 C5 C4 . . . . 0.7(7) ?
N1 C5 C4 C3 . . . . -0.1(6) ?
C2 C3 C4 C5 . . . . -0.8(6) ?
C6 C3 C4 C5 . . . . 179.5(4) ?
N1 C1 C2 C3 . . . . -0.5(7) ?
C4 C3 C2 C1 . . . . 1.1(6) ?
C6 C3 C2 C1 . . . . -179.2(4) ?

loop_
_cod_related_entry_id
_cod_related_entry_database
_cod_related_entry_code
1 ChemSpider 30655891
